data_4337697
loop_
_publ_author_name
'Hattori, Yohei'
'Nishikawa, Michihiro'
'Kusamoto, Tetsuro'
'Kume, Shoko'
'Nishihara, Hiroshi'

_publ_section_title
;
 Regulation of the rate of dinucleation of a monocopper(i) complex
 containing bipyrimidine rotary units by restricted double pyrimidine
 rotation.
;
_journal_issue 6
_journal_name_full 'Inorganic chemistry'
_journal_page_first 2831
_journal_page_last 2840
_journal_paper_doi 10.1021/ic500074c
_journal_volume 53
_journal_year 2014
_chemical_formula_sum 'C47 H40 B Cl2 Cu F4 N4 O P2'
_chemical_formula_weight 960.02
_space_group_IT_number 2
_symmetry_cell_setting triclinic
_symmetry_space_group_name_Hall '-P 1'
_symmetry_space_group_name_H-M 'P -1'
_audit_creation_date 2012-06-28T14:55:07-00:00
_audit_creation_method 'WinGX routine CIF_UPDATE'
_cell_angle_alpha 72.270(5)
_cell_angle_beta 84.089(6)
_cell_angle_gamma 75.188(5)
_cell_formula_units_Z 2
_cell_length_a 10.8667(16)
_cell_length_b 11.8041(16)
_cell_length_c 18.376(3)
_cell_measurement_reflns_used 5994
_cell_measurement_temperature 113(2)
_cell_measurement_theta_max 27.4797
_cell_measurement_theta_min 3.0708
_cell_volume 2169.7(6)
_computing_cell_refinement 'CrystalClear (Rigaku/MSC Inc., 2006)'
_computing_data_collection 'CrystalClear (Rigaku/MSC Inc., 2006)'
_computing_data_reduction 'CrystalClear (Rigaku/MSC Inc., 2006)'
_computing_structure_refinement 'SHELXL-97 (Sheldrick, 1997)'
_computing_structure_solution
;
        ????
;
_diffrn_ambient_temperature 113
_diffrn_detector_area_resol_mean 28.5714
_diffrn_measured_fraction_theta_full 0.957
_diffrn_measured_fraction_theta_max 0.957
_diffrn_measurement_device
;
        Saturn724 (4x4 bin mode)
;
_diffrn_measurement_method dtprofit.ref
_diffrn_radiation_type MoK\a
_diffrn_radiation_wavelength 0.7107
_diffrn_reflns_av_R_equivalents 0.0198
_diffrn_reflns_limit_h_max 13
_diffrn_reflns_limit_h_min -14
_diffrn_reflns_limit_k_max 15
_diffrn_reflns_limit_k_min -15
_diffrn_reflns_limit_l_max 18
_diffrn_reflns_limit_l_min -23
_diffrn_reflns_number 17228
_diffrn_reflns_theta_full 27.49
_diffrn_reflns_theta_max 27.49
_diffrn_reflns_theta_min 3.03
_exptl_absorpt_coefficient_mu 0.76
_exptl_absorpt_correction_T_max 0.9364
_exptl_absorpt_correction_T_min 0.8903
_exptl_absorpt_correction_type numerical
_exptl_crystal_colour Yellow
_exptl_crystal_density_diffrn 1.469
_exptl_crystal_density_method 'not measured'
_exptl_crystal_description Block
_exptl_crystal_F_000 984
_exptl_crystal_size_max 0.2
_exptl_crystal_size_mid 0.2
_exptl_crystal_size_min 0.1
_refine_diff_density_max 1.449
_refine_diff_density_min -1.585
_refine_ls_extinction_method none
_refine_ls_goodness_of_fit_ref 1.085
_refine_ls_hydrogen_treatment constr
_refine_ls_matrix_type full
_refine_ls_number_parameters 572
_refine_ls_number_reflns 9512
_refine_ls_number_restraints 34
_refine_ls_restrained_S_all 1.088
_refine_ls_R_factor_gt 0.0782
_refine_ls_shift/su_max 0.042
_refine_ls_structure_factor_coef Fsqd
_refine_ls_weighting_details 'calc w=1/[\s^2^(Fo^2^)+(0.1412P)^2^+3.6984P] where P=(Fo^2^+2Fc^2^)/3'
_refine_ls_weighting_scheme calc
_refine_ls_wR_factor_ref 0.2341
_reflns_number_gt 7819
_reflns_number_total 9512
_reflns_threshold_expression >2sigma(I)
_cod_data_source_file ic500074c_si_002.cif
_cod_data_source_block auto
_cod_depositor_comments
;
The following automatic conversions were performed:

'_exptl_absorpt_correction_type' value 'Numerical' changed to
'numerical' according to
/usr/data/users/saulius/crontab/automatic-downloads/current/ACS/lib/dictionaries/cif_core.dic
dictionary named 'cif_core.dic' version 2.4.2 from 2011-04-26.

Automatic conversion script
Id: cif_fix_values 2281 2013-09-26 08:29:07Z andrius 
;
_cod_original_cell_volume 2169.8(5)
_cod_original_sg_symbol_H-M P-1
_cod_database_code 4337697

loop_
_symmetry_equiv_pos_as_xyz
'x, y, z'
'-x, -y, -z'

loop_
_atom_site_label
_atom_site_type_symbol
_atom_site_fract_x
_atom_site_fract_y
_atom_site_fract_z
_atom_site_U_iso_or_equiv
_atom_site_adp_type
_atom_site_occupancy
_atom_site_calc_flag
_atom_site_refinement_flags
_atom_site_disorder_group
_atom_site_disorder_assembly
Cu01 Cu 0.56614(4) 0.10674(4) 0.78089(2) 0.02372(16) Uani 1 d . . .
P002 P 0.72267(9) 0.20560(8) 0.75729(5) 0.0230(2) Uani 1 d . . .
P003 P 0.52003(9) 0.06258(9) 0.67593(5) 0.0236(2) Uani 1 d . . .
O004 O 0.7897(2) -0.0052(3) 0.68731(16) 0.0283(6) Uani 1 d . . .
N006 N 0.3059(3) 0.0267(3) 0.9638(2) 0.0284(7) Uani 1 d . . .
N007 N 0.5030(3) -0.1756(3) 0.9743(2) 0.0290(7) Uani 1 d . . .
N009 N 0.4112(3) 0.1353(3) 0.85414(18) 0.0241(6) Uani 1 d . . .
N010 N 0.6029(3) -0.0609(3) 0.86490(19) 0.0258(6) Uani 1 d . . .
C011 C 0.7613(4) 0.0629(4) 0.6119(2) 0.0285(8) Uani 1 d . . .
C013 C 0.3135(4) 0.2340(4) 0.8480(2) 0.0305(8) Uani 1 d . . .
H013 H 0.3165 0.3067 0.808 0.037 Uiso 1 calc R . .
C014 C 0.6617(5) 0.5219(4) 0.5341(2) 0.0382(10) Uani 1 d . . .
H014 H 0.6475 0.5889 0.4889 0.046 Uiso 1 calc R . .
C015 C 0.8808(3) 0.1047(3) 0.7512(2) 0.0260(7) Uani 1 d . . .
C016 C 0.2083(4) 0.1254(4) 0.9558(2) 0.0311(8) Uani 1 d . . .
C017 C 0.7511(3) 0.2841(3) 0.8231(2) 0.0268(8) Uani 1 d . . .
C018 C 0.3233(4) 0.0765(4) 0.5824(2) 0.0323(8) Uani 1 d . . .
H018 H 0.3743 0.0034 0.5735 0.039 Uiso 1 calc R . .
C019 C 0.6319(4) 0.0970(3) 0.5959(2) 0.0260(7) Uani 1 d . . .
C020 C 0.8169(4) 0.1607(4) 0.4833(3) 0.0393(10) Uani 1 d . . .
H020 H 0.8794 0.1823 0.445 0.047 Uiso 1 calc R . .
C021 C 0.1323(4) 0.2370(4) 0.5607(2) 0.0340(9) Uani 1 d . . .
H021 H 0.0532 0.2746 0.5361 0.041 Uiso 1 calc R . .
C023 C 0.5318(3) -0.1014(3) 0.6977(2) 0.0263(7) Uani 1 d . . .
C024 C 0.5986(4) -0.2751(4) 0.9768(2) 0.0321(8) Uani 1 d . . .
C025 C 0.6901(4) 0.1957(4) 0.4650(3) 0.0373(9) Uani 1 d . . .
H025 H 0.6655 0.2415 0.4143 0.045 Uiso 1 calc R . .
C026 C 0.2886(4) 0.2342(3) 0.6452(2) 0.0276(8) Uani 1 d . . .
H026 H 0.3156 0.2695 0.679 0.033 Uiso 1 calc R . .
C027 C 0.5809(4) 0.3978(4) 0.6490(2) 0.0290(8) Uani 1 d . . .
H027 H 0.5113 0.3788 0.6822 0.035 Uiso 1 calc R . .
C028 C 0.2091(4) 0.2337(4) 0.8977(2) 0.0332(9) Uani 1 d . . .
H028 H 0.1408 0.3041 0.8926 0.04 Uiso 1 calc R . .
C029 C 0.2074(4) 0.1310(4) 0.5472(3) 0.0368(9) Uani 1 d . . .
H029 H 0.1794 0.0956 0.5139 0.044 Uiso 1 calc R . .
C030 C 0.9884(4) 0.1109(4) 0.7841(2) 0.0309(8) Uani 1 d . . .
H030 H 0.9824 0.1743 0.807 0.037 Uiso 1 calc R . .
C031 C 0.6126(4) -0.1773(4) 0.6597(3) 0.0379(10) Uani 1 d . . .
H031 H 0.6664 -0.1449 0.6188 0.045 Uiso 1 calc R . .
C032 C 0.8957(4) 0.0092(4) 0.7181(2) 0.0296(8) Uani 1 d . . .
C033 C 0.1716(4) 0.2885(4) 0.6097(2) 0.0336(9) Uani 1 d . . .
H033 H 0.1192 0.3607 0.6193 0.04 Uiso 1 calc R . .
C034 C 0.6995(4) -0.2701(4) 0.9229(3) 0.0346(9) Uani 1 d . . .
H034 H 0.767 -0.3401 0.9243 0.041 Uiso 1 calc R . .
C035 C 0.5100(3) -0.0744(3) 0.9184(2) 0.0238(7) Uani 1 d . . .
C036 C 0.8118(4) 0.3841(4) 0.9300(3) 0.0392(10) Uani 1 d . . .
H036 H 0.8342 0.417 0.9665 0.047 Uiso 1 calc R . .
C037 C 0.8315(5) 0.4377(4) 0.8521(3) 0.0406(10) Uani 1 d . . .
H037 H 0.8653 0.5084 0.8355 0.049 Uiso 1 calc R . .
C038 C 0.4025(3) 0.0355(3) 0.9121(2) 0.0236(7) Uani 1 d . . .
C039 C 0.8541(4) 0.0932(4) 0.5580(3) 0.0340(9) Uani 1 d . . .
H039 H 0.9413 0.0692 0.571 0.041 Uiso 1 calc R . .
C040 C 0.5593(4) 0.4955(4) 0.5842(3) 0.0369(9) Uani 1 d . . .
H040 H 0.4756 0.545 0.5733 0.044 Uiso 1 calc R . .
C041 C 0.4526(4) -0.1519(4) 0.7579(2) 0.0295(8) Uani 1 d . . .
H041 H 0.3978 -0.1008 0.7849 0.035 Uiso 1 calc R . .
C042 C 0.0990(4) 0.1148(4) 1.0125(3) 0.0399(10) Uani 1 d . . .
H04A H 0.1157 0.0324 1.0486 0.06 Uiso 1 calc R . .
H04B H 0.0205 0.1298 0.9855 0.06 Uiso 1 calc R . .
H04C H 0.0893 0.1754 1.0405 0.06 Uiso 1 calc R . .
C043 C 0.7819(5) 0.4506(4) 0.5507(3) 0.0402(10) Uani 1 d . . .
H043 H 0.8509 0.4674 0.5164 0.048 Uiso 1 calc R . .
C044 C 0.7596(5) 0.2830(4) 0.9539(3) 0.0393(10) Uani 1 d . . .
H044 H 0.7445 0.2477 1.0068 0.047 Uiso 1 calc R . .
C045 C 0.7291(4) 0.2332(4) 0.9009(2) 0.0325(8) Uani 1 d . . .
H045 H 0.693 0.164 0.9177 0.039 Uiso 1 calc R . .
C046 C 0.7033(4) 0.3262(3) 0.6669(2) 0.0255(7) Uani 1 d . . .
C047 C 1.1039(4) 0.0264(4) 0.7840(3) 0.0405(10) Uani 1 d . . .
H047 H 1.1764 0.0336 0.8055 0.049 Uiso 1 calc R . .
C048 C 0.8020(4) 0.3881(4) 0.7994(3) 0.0362(9) Uani 1 d . . .
H048 H 0.816 0.4244 0.7465 0.043 Uiso 1 calc R . .
C049 C 0.3657(3) 0.1288(3) 0.6313(2) 0.0261(7) Uani 1 d . . .
C050 C 0.6975(4) -0.1606(4) 0.8679(2) 0.0308(8) Uani 1 d . . .
H050 H 0.7652 -0.1553 0.8309 0.037 Uiso 1 calc R . .
C051 C 0.6148(5) -0.3023(4) 0.6821(3) 0.0508(13) Uani 1 d . . .
H051 H 0.6719 -0.3548 0.6569 0.061 Uiso 1 calc R . .
C052 C 0.5911(5) -0.3900(4) 1.0378(3) 0.0425(11) Uani 1 d . . .
H05A H 0.5141 -0.3749 1.0696 0.064 Uiso 1 calc R . .
H05B H 0.6663 -0.4172 1.0696 0.064 Uiso 1 calc R . .
H05C H 0.5881 -0.4536 1.0144 0.064 Uiso 1 calc R . .
C053 C 0.8039(4) 0.3536(4) 0.6175(2) 0.0331(9) Uani 1 d . . .
H053 H 0.8881 0.3061 0.6292 0.04 Uiso 1 calc R . .
C054 C 1.0100(4) -0.0778(4) 0.7195(3) 0.0405(10) Uani 1 d . . .
H054 H 1.0168 -0.1428 0.6978 0.049 Uiso 1 calc R . .
C055 C 0.5356(5) -0.3498(4) 0.7400(3) 0.0463(11) Uani 1 d . . .
H055 H 0.5369 -0.4345 0.7539 0.056 Uiso 1 calc R . .
C056 C 1.1133(4) -0.0678(5) 0.7529(3) 0.0458(12) Uani 1 d . . .
H056 H 1.1919 -0.1267 0.7544 0.055 Uiso 1 calc R . .
C057 C 0.4537(4) -0.2748(4) 0.7781(3) 0.0392(10) Uani 1 d . . .
H057 H 0.3985 -0.3077 0.8179 0.047 Uiso 1 calc R . .
C058 C 0.5980(4) 0.1640(4) 0.5210(2) 0.0312(8) Uani 1 d . . .
H058 H 0.5108 0.1883 0.5079 0.037 Uiso 1 calc R . .
Cl98 Cl 0.7648(3) 0.4617(3) 0.3232(2) 0.0654(10) Uani 0.523(5) d P 1 A
Cl99 Cl 1.0302(3) 0.3868(3) 0.37207(18) 0.0673(10) Uani 0.523(5) d P 1 A
C97 C 0.9273(10) 0.4585(17) 0.2962(9) 0.076(5) Uani 0.523(5) d P 1 A
H97A H 0.9524 0.4153 0.2565 0.091 Uiso 0.523(5) calc PR 1 A
H97B H 0.9364 0.5435 0.2733 0.091 Uiso 0.523(5) calc PR 1 A
Cl88 Cl 0.8257(12) 0.3340(12) 0.3004(7) 0.217(5) Uiso 0.477(5) d P 2 A
C089 C 0.7065(12) 0.5113(11) 0.2945(7) 0.045(2) Uiso 0.477(5) d P 2 A
H08A H 0.6333 0.5417 0.2602 0.054 Uiso 0.477(5) calc PR 2 A
H08B H 0.6914 0.5363 0.3421 0.054 Uiso 0.477(5) calc PR 2 A
Cl87 Cl 0.880(2) 0.498(2) 0.2468(14) 0.354(11) Uiso 0.477(5) d P 2 A
F059 F 1.0232(6) 0.3208(5) 0.1654(4) 0.1208(19) Uani 1 d DU . .
F062 F 0.8551(8) 0.3233(8) 0.1053(4) 0.159(3) Uani 1 d DU . .
F022 F 0.9967(7) 0.4100(8) 0.0566(5) 0.177(4) Uani 1 d DU . .
B060 B 0.9287(8) 0.3862(6) 0.1197(5) 0.214(14) Uani 1 d DU . A
F012 F 0.8632(9) 0.4817(7) 0.1419(9) 0.320(10) Uani 1 d DU . .

loop_
_atom_site_aniso_label
_atom_site_aniso_U_11
_atom_site_aniso_U_22
_atom_site_aniso_U_33
_atom_site_aniso_U_23
_atom_site_aniso_U_13
_atom_site_aniso_U_12
Cu01 0.0226(3) 0.0236(2) 0.0273(3) -0.00964(18) 0.00238(18) -0.00800(18)
P002 0.0203(4) 0.0222(4) 0.0284(5) -0.0090(4) 0.0014(3) -0.0072(3)
P003 0.0206(4) 0.0246(4) 0.0281(5) -0.0113(4) 0.0008(3) -0.0061(3)
O004 0.0206(12) 0.0332(14) 0.0356(15) -0.0163(12) 0.0011(10) -0.0075(10)
N006 0.0257(16) 0.0295(16) 0.0324(17) -0.0124(13) 0.0024(13) -0.0076(13)
N007 0.0280(16) 0.0254(15) 0.0329(17) -0.0054(13) -0.0033(13) -0.0076(13)
N009 0.0257(15) 0.0227(14) 0.0258(15) -0.0099(12) 0.0011(12) -0.0066(12)
N010 0.0236(15) 0.0257(15) 0.0296(16) -0.0093(13) -0.0015(12) -0.0063(12)
C011 0.0287(19) 0.0282(18) 0.035(2) -0.0168(16) 0.0026(15) -0.0093(15)
C013 0.034(2) 0.0242(17) 0.032(2) -0.0080(15) 0.0028(16) -0.0053(15)
C014 0.046(3) 0.034(2) 0.029(2) -0.0030(17) 0.0018(18) -0.0091(18)
C015 0.0195(16) 0.0250(17) 0.0343(19) -0.0108(15) 0.0011(14) -0.0049(13)
C016 0.0291(19) 0.034(2) 0.036(2) -0.0173(17) 0.0054(16) -0.0122(16)
C017 0.0206(16) 0.0252(17) 0.038(2) -0.0132(15) 0.0011(14) -0.0064(14)
C018 0.0287(19) 0.035(2) 0.036(2) -0.0147(17) -0.0039(16) -0.0058(16)
C019 0.0249(17) 0.0275(17) 0.0310(19) -0.0169(15) 0.0029(14) -0.0069(14)
C020 0.040(2) 0.043(2) 0.040(2) -0.019(2) 0.0145(19) -0.0172(19)
C021 0.0227(18) 0.042(2) 0.032(2) -0.0031(17) 0.0004(15) -0.0089(16)
C023 0.0208(16) 0.0270(17) 0.034(2) -0.0133(15) -0.0054(14) -0.0041(14)
C024 0.0296(19) 0.0260(18) 0.038(2) -0.0046(16) -0.0048(16) -0.0056(15)
C025 0.043(2) 0.038(2) 0.032(2) -0.0115(18) 0.0082(18) -0.0126(19)
C026 0.0250(18) 0.0270(18) 0.0300(19) -0.0078(15) 0.0041(14) -0.0071(14)
C027 0.0247(18) 0.0301(19) 0.034(2) -0.0120(16) 0.0018(15) -0.0079(15)
C028 0.030(2) 0.0301(19) 0.039(2) -0.0154(17) 0.0020(16) -0.0015(16)
C029 0.030(2) 0.046(2) 0.038(2) -0.0134(19) -0.0029(17) -0.0128(18)
C030 0.0238(18) 0.0319(19) 0.041(2) -0.0147(17) -0.0012(16) -0.0092(15)
C031 0.039(2) 0.031(2) 0.045(3) -0.0181(19) 0.0063(19) -0.0067(17)
C032 0.0231(18) 0.0318(19) 0.037(2) -0.0144(16) -0.0011(15) -0.0072(15)
C033 0.0263(19) 0.0290(19) 0.039(2) -0.0054(17) 0.0031(16) -0.0033(15)
C034 0.029(2) 0.0271(19) 0.042(2) -0.0067(17) -0.0050(17) 0.0003(15)
C035 0.0245(17) 0.0227(16) 0.0265(17) -0.0087(14) -0.0009(14) -0.0076(14)
C036 0.035(2) 0.040(2) 0.052(3) -0.027(2) -0.0054(19) -0.0081(18)
C037 0.045(2) 0.030(2) 0.054(3) -0.0164(19) -0.004(2) -0.0171(18)
C038 0.0218(16) 0.0267(17) 0.0249(17) -0.0079(14) -0.0013(13) -0.0095(14)
C039 0.0247(18) 0.041(2) 0.045(2) -0.0242(19) 0.0098(17) -0.0125(16)
C040 0.034(2) 0.031(2) 0.044(2) -0.0087(18) -0.0012(18) -0.0060(17)
C041 0.0231(17) 0.0292(19) 0.039(2) -0.0132(16) -0.0017(15) -0.0064(14)
C042 0.032(2) 0.040(2) 0.049(3) -0.017(2) 0.0126(19) -0.0109(18)
C043 0.039(2) 0.039(2) 0.038(2) -0.0085(19) 0.0128(18) -0.0095(18)
C044 0.041(2) 0.046(2) 0.038(2) -0.021(2) 0.0020(18) -0.014(2)
C045 0.031(2) 0.034(2) 0.038(2) -0.0144(17) 0.0034(16) -0.0141(16)
C046 0.0243(17) 0.0248(17) 0.0298(18) -0.0118(14) 0.0014(14) -0.0065(14)
C047 0.0220(19) 0.042(2) 0.061(3) -0.021(2) -0.0051(18) -0.0041(17)
C048 0.043(2) 0.032(2) 0.040(2) -0.0117(18) 0.0003(18) -0.0200(18)
C049 0.0229(17) 0.0265(17) 0.0289(18) -0.0086(15) 0.0044(14) -0.0072(14)
C050 0.0266(19) 0.0302(19) 0.036(2) -0.0119(16) 0.0000(15) -0.0051(15)
C051 0.052(3) 0.030(2) 0.072(4) -0.026(2) 0.008(3) -0.004(2)
C052 0.040(2) 0.032(2) 0.047(3) 0.0002(19) -0.005(2) -0.0056(18)
C053 0.0258(19) 0.035(2) 0.034(2) -0.0058(17) 0.0038(15) -0.0060(16)
C054 0.025(2) 0.037(2) 0.066(3) -0.029(2) -0.0018(19) -0.0027(17)
C055 0.051(3) 0.027(2) 0.061(3) -0.014(2) -0.005(2) -0.0067(19)
C056 0.027(2) 0.042(2) 0.072(3) -0.026(2) -0.006(2) 0.0009(18)
C057 0.035(2) 0.028(2) 0.054(3) -0.0066(18) -0.0061(19) -0.0099(17)
C058 0.031(2) 0.033(2) 0.032(2) -0.0145(16) 0.0042(16) -0.0083(16)
Cl98 0.0497(16) 0.0669(19) 0.074(2) -0.0070(15) 0.0057(14) -0.0235(14)
Cl99 0.0577(17) 0.079(2) 0.0624(18) -0.0076(14) -0.0103(13) -0.0236(15)
C97 0.033(5) 0.152(14) 0.085(9) -0.088(10) 0.019(5) -0.040(7)
F059 0.113(4) 0.103(4) 0.143(5) -0.032(4) -0.017(4) -0.020(3)
F062 0.165(7) 0.190(8) 0.154(6) -0.043(6) -0.014(5) -0.103(6)
F022 0.117(5) 0.181(8) 0.273(11) -0.108(7) -0.065(7) -0.030(5)
B060 0.44(3) 0.062(6) 0.156(12) 0.058(8) -0.232(19) -0.115(12)
F012 0.259(12) 0.101(5) 0.63(2) -0.165(10) -0.299(15) 0.089(6)

loop_
_atom_type_symbol
_atom_type_description
_atom_type_scat_dispersion_real
_atom_type_scat_dispersion_imag
_atom_type_scat_source
C C 0.0033 0.0016 'International Tables Vol C Tables 4.2.6.8 and 6.1.1.4'
H H 0 0 'International Tables Vol C Tables 4.2.6.8 and 6.1.1.4'
N N 0.0061 0.0033 'International Tables Vol C Tables 4.2.6.8 and 6.1.1.4'
O O 0.0106 0.006 'International Tables Vol C Tables 4.2.6.8 and 6.1.1.4'
P P 0.1023 0.0942 'International Tables Vol C Tables 4.2.6.8 and 6.1.1.4'
Cu Cu 0.3201 1.2651 'International Tables Vol C Tables 4.2.6.8 and 6.1.1.4'
B B 0.0013 0.0007 'International Tables Vol C Tables 4.2.6.8 and 6.1.1.4'
F F 0.0171 0.0103 'International Tables Vol C Tables 4.2.6.8 and 6.1.1.4'
Cl Cl 0.1484 0.1585 'International Tables Vol C Tables 4.2.6.8 and 6.1.1.4'

loop_
_geom_angle_atom_site_label_1
_geom_angle_atom_site_label_2
_geom_angle_atom_site_label_3
_geom_angle
N009 Cu01 N010 79.83(13)
N009 Cu01 P002 125.19(9)
N010 Cu01 P002 115.19(9)
N009 Cu01 P003 113.70(9)
N010 Cu01 P003 104.53(9)
P002 Cu01 P003 112.30(4)
C046 P002 C017 102.51(17)
C046 P002 C015 105.92(18)
C017 P002 C015 101.28(17)
C046 P002 Cu01 111.94(12)
C017 P002 Cu01 120.73(13)
C015 P002 Cu01 112.88(12)
C049 P003 C019 103.03(17)
C049 P003 C023 102.18(17)
C019 P003 C023 104.96(18)
C049 P003 Cu01 121.74(13)
C019 P003 Cu01 113.10(12)
C023 P003 Cu01 110.13(13)
C011 O004 C032 117.2(3)
C016 N006 C038 117.1(3)
C035 N007 C024 116.6(3)
C038 N009 C013 116.2(3)
C038 N009 Cu01 113.9(2)
C013 N009 Cu01 129.6(3)
C035 N010 C050 116.1(3)
C035 N010 Cu01 114.1(2)
C050 N010 Cu01 129.3(3)
C039 C011 O004 122.3(4)
C039 C011 C019 123.2(4)
O004 C011 C019 114.6(3)
N009 C013 C028 122.5(4)
N009 C013 H013 118.8
C028 C013 H013 118.8
C043 C014 C040 119.7(4)
C043 C014 H014 120.2
C040 C014 H014 120.2
C030 C015 C032 116.6(3)
C030 C015 P002 123.1(3)
C032 C015 P002 120.1(3)
N006 C016 C028 121.3(4)
N006 C016 C042 117.2(4)
C028 C016 C042 121.5(4)
C045 C017 C048 118.9(4)
C045 C017 P002 118.0(3)
C048 C017 P002 122.9(3)
C029 C018 C049 120.3(4)
C029 C018 H018 119.8
C049 C018 H018 119.8
C011 C019 C058 117.1(4)
C011 C019 P003 117.6(3)
C058 C019 P003 125.1(3)
C025 C020 C039 120.4(4)
C025 C020 H020 119.8
C039 C020 H020 119.8
C033 C021 C029 120.4(4)
C033 C021 H021 119.8
C029 C021 H021 119.8
C031 C023 C041 118.9(4)
C031 C023 P003 124.6(3)
C041 C023 P003 116.5(3)
N007 C024 C034 120.7(4)
N007 C024 C052 117.5(4)
C034 C024 C052 121.8(4)
C020 C025 C058 120.0(4)
C020 C025 H025 120
C058 C025 H025 120
C049 C026 C033 120.3(4)
C049 C026 H026 119.9
C033 C026 H026 119.9
C040 C027 C046 121.0(4)
C040 C027 H027 119.5
C046 C027 H027 119.5
C013 C028 C016 117.1(4)
C013 C028 H028 121.4
C016 C028 H028 121.4
C018 C029 C021 120.0(4)
C018 C029 H029 120
C021 C029 H029 120
C047 C030 C015 121.4(4)
C047 C030 H030 119.3
C015 C030 H030 119.3
C023 C031 C051 119.6(4)
C023 C031 H031 120.2
C051 C031 H031 120.2
C054 C032 O004 118.1(4)
C054 C032 C015 122.4(4)
O004 C032 C015 119.2(3)
C021 C033 C026 119.8(4)
C021 C033 H033 120.1
C026 C033 H033 120.1
C050 C034 C024 117.8(4)
C050 C034 H034 121.1
C024 C034 H034 121.1
N007 C035 N010 126.7(3)
N007 C035 C038 117.7(3)
N010 C035 C038 115.5(3)
C044 C036 C037 120.0(4)
C044 C036 H036 120
C037 C036 H036 120
C048 C037 C036 119.9(4)
C048 C037 H037 120
C036 C037 H037 120
N009 C038 N006 125.8(3)
N009 C038 C035 116.2(3)
N006 C038 C035 118.0(3)
C011 C039 C020 118.3(4)
C011 C039 H039 120.8
C020 C039 H039 120.8
C027 C040 C014 119.6(4)
C027 C040 H040 120.2
C014 C040 H040 120.2
C057 C041 C023 120.8(4)
C057 C041 H041 119.6
C023 C041 H041 119.6
C016 C042 H04A 109.5
C016 C042 H04B 109.5
H04A C042 H04B 109.5
C016 C042 H04C 109.5
H04A C042 H04C 109.5
H04B C042 H04C 109.5
C014 C043 C053 120.6(4)
C014 C043 H043 119.7
C053 C043 H043 119.7
C036 C044 C045 120.2(4)
C036 C044 H044 119.9
C045 C044 H044 119.9
C044 C045 C017 120.4(4)
C044 C045 H045 119.8
C017 C045 H045 119.8
C053 C046 C027 119.0(4)
C053 C046 P002 123.6(3)
C027 C046 P002 117.3(3)
C056 C047 C030 120.0(4)
C056 C047 H047 120
C030 C047 H047 120
C037 C048 C017 120.6(4)
C037 C048 H048 119.7
C017 C048 H048 119.7
C026 C049 C018 119.1(4)
C026 C049 P003 119.4(3)
C018 C049 P003 121.4(3)
N010 C050 C034 122.0(4)
N010 C050 H050 119
C034 C050 H050 119
C055 C051 C031 120.8(5)
C055 C051 H051 119.6
C031 C051 H051 119.6
C024 C052 H05A 109.5
C024 C052 H05B 109.5
H05A C052 H05B 109.5
C024 C052 H05C 109.5
H05A C052 H05C 109.5
H05B C052 H05C 109.5
C046 C053 C043 120.2(4)
C046 C053 H053 119.9
C043 C053 H053 119.9
C056 C054 C032 118.6(4)
C056 C054 H054 120.7
C032 C054 H054 120.7
C051 C055 C057 120.2(4)
C051 C055 H055 119.9
C057 C055 H055 119.9
C047 C056 C054 120.8(4)
C047 C056 H056 119.6
C054 C056 H056 119.6
C041 C057 C055 119.7(4)
C041 C057 H057 120.2
C055 C057 H057 120.2
C025 C058 C019 121.0(4)
C025 C058 H058 119.5
C019 C058 H058 119.5
Cl99 C97 Cl98 113.4(8)
Cl99 C97 H97A 108.9
Cl98 C97 H97A 108.9
Cl99 C97 H97B 108.9
Cl98 C97 H97B 108.9
H97A C97 H97B 107.7
Cl87 Cl88 C089 55.9(8)
Cl87 C089 Cl88 60.8(8)
Cl87 C089 H08A 117.7
Cl88 C089 H08A 117.7
Cl87 C089 H08B 117.7
Cl88 C089 H08B 117.7
H08A C089 H08B 114.8
C089 Cl87 F012 105.7(12)
C089 Cl87 Cl88 63.3(9)
F012 Cl87 Cl88 91.7(11)
F022 B060 F062 102.7(7)
F022 B060 F059 97.2(8)
F062 B060 F059 115.1(7)
F022 B060 F012 116.4(10)
F062 B060 F012 112.6(8)
F059 B060 F012 111.8(6)
B060 F012 Cl87 122.6(9)

loop_
_geom_bond_atom_site_label_1
_geom_bond_atom_site_label_2
_geom_bond_distance
Cu01 N009 2.069(3)
Cu01 N010 2.079(3)
Cu01 P002 2.2357(10)
Cu01 P003 2.2777(11)
P002 C046 1.819(4)
P002 C017 1.823(4)
P002 C015 1.838(4)
P003 C049 1.822(4)
P003 C019 1.823(4)
P003 C023 1.826(4)
O004 C011 1.395(5)
O004 C032 1.403(4)
N006 C016 1.342(5)
N006 C038 1.344(5)
N007 C035 1.330(5)
N007 C024 1.347(5)
N009 C038 1.343(5)
N009 C013 1.345(5)
N010 C035 1.339(5)
N010 C050 1.341(5)
C011 C039 1.374(6)
C011 C019 1.396(5)
C013 C028 1.382(6)
C013 H013 0.95
C014 C043 1.368(7)
C014 C040 1.404(6)
C014 H014 0.95
C015 C030 1.398(5)
C015 C032 1.404(5)
C016 C028 1.395(6)
C016 C042 1.501(6)
C017 C045 1.393(6)
C017 C048 1.405(5)
C018 C029 1.385(6)
C018 C049 1.404(6)
C018 H018 0.95
C019 C058 1.397(6)
C020 C025 1.379(7)
C020 C039 1.402(7)
C020 H020 0.95
C021 C033 1.382(6)
C021 C029 1.385(6)
C021 H021 0.95
C023 C031 1.383(6)
C023 C041 1.409(6)
C024 C034 1.401(6)
C024 C052 1.488(6)
C025 C058 1.395(6)
C025 H025 0.95
C026 C049 1.389(5)
C026 C033 1.398(5)
C026 H026 0.95
C027 C040 1.375(6)
C027 C046 1.392(5)
C027 H027 0.95
C028 H028 0.95
C029 H029 0.95
C030 C047 1.389(6)
C030 H030 0.95
C031 C051 1.400(6)
C031 H031 0.95
C032 C054 1.392(6)
C033 H033 0.95
C034 C050 1.373(6)
C034 H034 0.95
C035 C038 1.491(5)
C036 C044 1.383(6)
C036 C037 1.396(7)
C036 H036 0.95
C037 C048 1.375(6)
C037 H037 0.95
C039 H039 0.95
C040 H040 0.95
C041 C057 1.381(6)
C041 H041 0.95
C042 H04A 0.98
C042 H04B 0.98
C042 H04C 0.98
C043 C053 1.392(6)
C043 H043 0.95
C044 C045 1.385(6)
C044 H044 0.95
C045 H045 0.95
C046 C053 1.386(5)
C047 C056 1.375(7)
C047 H047 0.95
C048 H048 0.95
C050 H050 0.95
C051 C055 1.372(8)
C051 H051 0.95
C052 H05A 0.98
C052 H05B 0.98
C052 H05C 0.98
C053 H053 0.95
C054 C056 1.380(6)
C054 H054 0.95
C055 C057 1.383(7)
C055 H055 0.95
C056 H056 0.95
C057 H057 0.95
C058 H058 0.95
Cl98 C97 1.778(11)
Cl99 C97 1.741(16)
C97 H97A 0.99
C97 H97B 0.99
Cl88 Cl87 2.09(3)
Cl88 C089 2.139(18)
C089 Cl87 1.98(3)
C089 H08A 0.99
C089 H08B 0.99
Cl87 F012 2.03(2)
F059 B060 1.316(5)
F062 B060 1.314(5)
F022 B060 1.304(5)
B060 F012 1.324(5)
